data_4100372
loop_
_publ_author_name
'Ren, Tong'

_journal_name_full 'Journal of the American Chemical Society'
_journal_year 2005
_chemical_formula_sum 'C65 H68 Fe2 N8 Ru2'
_chemical_formula_weight 1275.11
_space_group_IT_number 2
_symmetry_cell_setting triclinic
_symmetry_space_group_name_Hall '-P 1'
_symmetry_space_group_name_H-M 'P -1'
_cell_angle_alpha 94.6770(10)
_cell_angle_beta 105.6250(10)
_cell_angle_gamma 109.0740(10)
_cell_formula_units_Z 2
_cell_length_a 10.9105(5)
_cell_length_b 16.6264(8)
_cell_length_c 18.1033(9)
_cell_measurement_temperature 300(2)
_cell_volume 2936.7(2)
_diffrn_ambient_temperature 300(2)
_exptl_crystal_density_diffrn 1.442
_cod_database_code 4100372

loop_
_symmetry_equiv_pos_as_xyz
'x, y, z'
'-x, -y, -z'

loop_
_atom_site_label
_atom_site_type_symbol
_atom_site_fract_x
_atom_site_fract_y
_atom_site_fract_z
_atom_site_U_iso_or_equiv
_atom_site_adp_type
_atom_site_occupancy
_atom_site_symmetry_multiplicity
_atom_site_calc_flag
_atom_site_refinement_flags
_atom_site_disorder_assembly
_atom_site_disorder_group
N1 N 0.2507(5) 0.3440(3) 0.3345(3) 0.0452(13) Uani 1 1 d . . .
N2 N 0.3088(5) 0.2261(3) 0.3051(3) 0.0477(14) Uani 1 1 d . . .
N3 N 0.1257(5) 0.2838(3) 0.1718(3) 0.0448(13) Uani 1 1 d . . .
N4 N 0.0996(5) 0.1383(3) 0.1580(3) 0.0471(13) Uani 1 1 d . . .
N5 N -0.1276(5) 0.1809(3) 0.1934(3) 0.0472(13) Uani 1 1 d . . .
N6 N -0.0895(5) 0.0641(3) 0.2412(3) 0.0459(13) Uani 1 1 d . . .
N7 N 0.0052(5) 0.2474(3) 0.3642(3) 0.0461(13) Uani 1 1 d . . .
N8 N 0.1175(5) 0.1511(3) 0.3862(3) 0.0447(13) Uani 1 1 d . . .
C1 C -0.0278(7) 0.3578(4) 0.2529(4) 0.0510(17) Uani 1 1 d . . .
C2 C -0.0928(7) 0.4039(4) 0.2373(4) 0.0529(18) Uani 1 1 d . . .
C3 C -0.1858(8) 0.4483(5) 0.2132(4) 0.0549(18) Uani 1 1 d . . .
C4 C -0.3330(8) 0.4059(5) 0.1830(4) 0.066(2) Uani 1 1 d . . .
H4A H -0.3842 0.3437 0.1762 0.079 Uiso 1 1 calc R . .
C5 C -0.3899(9) 0.4701(6) 0.1651(5) 0.076(2) Uani 1 1 d . . .
H5A H -0.4875 0.4600 0.1443 0.091 Uiso 1 1 calc R . .
C6 C -0.2837(9) 0.5501(6) 0.1830(4) 0.072(2) Uani 1 1 d . . .
H6A H -0.2944 0.6055 0.1760 0.086 Uiso 1 1 calc R . .
C7 C -0.1578(8) 0.5386(5) 0.2117(4) 0.0594(19) Uani 1 1 d . . .
H7A H -0.0671 0.5844 0.2274 0.071 Uiso 1 1 calc R . .
C8 C -0.3046(10) 0.3794(6) 0.0066(5) 0.080(2) Uani 1 1 d . . .
H8A H -0.3437 0.3164 0.0017 0.095 Uiso 1 1 calc R . .
C9 C -0.3778(9) 0.4337(7) -0.0140(5) 0.086(3) Uani 1 1 d . . .
H9A H -0.4774 0.4153 -0.0349 0.103 Uiso 1 1 calc R . .
C10 C -0.2840(10) 0.5193(7) 0.0013(5) 0.079(2) Uani 1 1 d . . .
H10A H -0.3065 0.5710 -0.0070 0.095 Uiso 1 1 calc R . .
C11 C -0.1522(9) 0.5173(6) 0.0316(5) 0.084(3) Uani 1 1 d . . .
H11A H -0.0664 0.5675 0.0478 0.100 Uiso 1 1 calc R . .
C12 C -0.1650(10) 0.4310(7) 0.0347(5) 0.081(3) Uani 1 1 d . . .
H12A H -0.0896 0.4103 0.0528 0.097 Uiso 1 1 calc R . .
C13 C 0.1746(7) 0.0401(4) 0.2751(4) 0.0502(17) Uani 1 1 d . . .
C14 C 0.1985(7) -0.0248(4) 0.2694(4) 0.0541(18) Uani 1 1 d . . .
C15 C 0.2122(7) -0.1037(4) 0.2588(4) 0.0536(18) Uani 1 1 d . . .
C16 C 0.2179(7) -0.1740(4) 0.2491(4) 0.0572(19) Uani 1 1 d . . .
C17 C 0.2136(7) -0.2608(4) 0.2355(4) 0.0516(17) Uani 1 1 d . . .
C18 C 0.2058(8) -0.3187(5) 0.2899(5) 0.071(2) Uani 1 1 d . . .
H18A H 0.2063 -0.3049 0.3437 0.085 Uiso 1 1 calc R . .
C19 C 0.1974(8) -0.3989(5) 0.2525(6) 0.079(2) Uani 1 1 d . . .
H19A H 0.1908 -0.4507 0.2758 0.094 Uiso 1 1 calc R . .
C20 C 0.2005(9) -0.3917(5) 0.1765(6) 0.084(3) Uani 1 1 d . . .
H20A H 0.1967 -0.4376 0.1374 0.101 Uiso 1 1 calc R . .
C21 C 0.2107(8) -0.3074(5) 0.1661(5) 0.070(2) Uani 1 1 d . . .
H21A H 0.2164 -0.2844 0.1185 0.084 Uiso 1 1 calc R . .
C22 C 0.5476(13) -0.2021(10) 0.2910(15) 0.133(5) Uani 1 1 d . . .
H22A H 0.5549 -0.1415 0.2972 0.159 Uiso 1 1 calc R . .
C23 C 0.5411(14) -0.2493(17) 0.3453(10) 0.148(6) Uani 1 1 d . . .
H23A H 0.5447 -0.2291 0.3985 0.177 Uiso 1 1 calc R . .
C24 C 0.5319(13) -0.3306(13) 0.3169(17) 0.174(8) Uani 1 1 d . . .
H24A H 0.5303 -0.3785 0.3452 0.208 Uiso 1 1 calc R . .
C25 C 0.5275(17) -0.3302(19) 0.2383(18) 0.225(15) Uani 1 1 d . . .
H25A H 0.5235 -0.3777 0.2009 0.270 Uiso 1 1 calc R . .
C26 C 0.5386(14) -0.2486(19) 0.2267(15) 0.169(7) Uani 1 1 d . . .
H26A H 0.5402 -0.2278 0.1777 0.203 Uiso 1 1 calc R . .
C27 C 0.3452(6) 0.3089(4) 0.3393(3) 0.0420(15) Uani 1 1 d . . .
C28 C 0.4923(7) 0.3605(4) 0.3830(4) 0.0503(17) Uani 1 1 d . . .
C29 C 0.5709(9) 0.4240(5) 0.3526(5) 0.073(2) Uani 1 1 d . . .
H29A H 0.5314 0.4375 0.3053 0.087 Uiso 1 1 calc R . .
C30 C 0.7086(11) 0.4674(6) 0.3924(7) 0.102(3) Uani 1 1 d . . .
H30A H 0.7610 0.5102 0.3717 0.123 Uiso 1 1 calc R . .
C31 C 0.7668(10) 0.4484(7) 0.4601(8) 0.109(4) Uani 1 1 d . . .
H31A H 0.8598 0.4770 0.4855 0.130 Uiso 1 1 calc R . .
C32 C 0.6917(11) 0.3880(7) 0.4925(6) 0.101(3) Uani 1 1 d . . .
H32A H 0.7324 0.3761 0.5404 0.121 Uiso 1 1 calc R . .
C33 C 0.5541(8) 0.3440(5) 0.4536(5) 0.078(2) Uani 1 1 d . . .
H33A H 0.5026 0.3026 0.4757 0.093 Uiso 1 1 calc R . .
C34 C 0.2850(7) 0.4264(4) 0.3862(4) 0.066(2) Uani 1 1 d . . .
H34A H 0.3813 0.4496 0.4137 0.098 Uiso 1 1 calc R . .
H34B H 0.2353 0.4167 0.4231 0.098 Uiso 1 1 calc R . .
H34C H 0.2609 0.4667 0.3557 0.098 Uiso 1 1 calc R . .
C35 C 0.4172(7) 0.1977(4) 0.2937(4) 0.068(2) Uani 1 1 d . . .
H35A H 0.5026 0.2459 0.3111 0.102 Uiso 1 1 calc R . .
H35B H 0.3962 0.1756 0.2393 0.102 Uiso 1 1 calc R . .
H35C H 0.4240 0.1530 0.3231 0.102 Uiso 1 1 calc R . .
C36 C 0.1238(6) 0.2121(4) 0.1305(3) 0.0435(16) Uani 1 1 d . . .
C37 C 0.1542(7) 0.2168(4) 0.0547(4) 0.0463(16) Uani 1 1 d . . .
C38 C 0.0577(8) 0.2143(5) -0.0125(4) 0.078(2) Uani 1 1 d . . .
H38A H -0.0285 0.2107 -0.0111 0.094 Uiso 1 1 calc R . .
C39 C 0.0850(12) 0.2170(7) -0.0820(6) 0.105(3) Uani 1 1 d . . .
H39A H 0.0173 0.2145 -0.1271 0.126 Uiso 1 1 calc R . .
C40 C 0.2084(14) 0.2233(6) -0.0850(6) 0.103(3) Uani 1 1 d . . .
H40A H 0.2270 0.2259 -0.1322 0.124 Uiso 1 1 calc R . .
C41 C 0.3071(11) 0.2259(6) -0.0194(7) 0.098(3) Uani 1 1 d . . .
H41A H 0.3928 0.2299 -0.0220 0.118 Uiso 1 1 calc R . .
C42 C 0.2816(8) 0.2227(5) 0.0506(5) 0.073(2) Uani 1 1 d . . .
H42A H 0.3497 0.2244 0.0953 0.087 Uiso 1 1 calc R . .
C43 C 0.1770(7) 0.3672(4) 0.1491(4) 0.0607(19) Uani 1 1 d . . .
H43A H 0.2014 0.3594 0.1026 0.091 Uiso 1 1 calc R . .
H43B H 0.2560 0.4052 0.1904 0.091 Uiso 1 1 calc R . .
H43C H 0.1075 0.3920 0.1393 0.091 Uiso 1 1 calc R . .
C44 C 0.0715(8) 0.0579(4) 0.1044(4) 0.067(2) Uani 1 1 d . . .
H44A H 0.0718 0.0706 0.0537 0.101 Uiso 1 1 calc R . .
H44B H -0.0162 0.0166 0.1008 0.101 Uiso 1 1 calc R . .
H44C H 0.1408 0.0344 0.1241 0.101 Uiso 1 1 calc R . .
C45 C -0.1761(6) 0.0983(4) 0.2009(4) 0.0457(16) Uani 1 1 d . . .
C46 C -0.3225(7) 0.0425(4) 0.1633(4) 0.0525(18) Uani 1 1 d . . .
C47 C -0.4195(8) 0.0555(5) 0.1931(5) 0.082(3) Uani 1 1 d . . .
H47A H -0.3938 0.0985 0.2365 0.098 Uiso 1 1 calc R . .
C48 C -0.5564(9) 0.0039(7) 0.1576(6) 0.101(3) Uani 1 1 d . . .
H48A H -0.6230 0.0147 0.1754 0.121 Uiso 1 1 calc R . .
C49 C -0.5932(10) -0.0620(6) 0.0975(6) 0.100(3) Uani 1 1 d . . .
H49A H -0.6841 -0.0988 0.0764 0.121 Uiso 1 1 calc R . .
C50 C -0.4977(10) -0.0744(5) 0.0681(6) 0.093(3) Uani 1 1 d . . .
H50A H -0.5238 -0.1177 0.0249 0.112 Uiso 1 1 calc R . .
C51 C -0.3613(8) -0.0228(5) 0.1020(5) 0.070(2) Uani 1 1 d . . .
H51A H -0.2958 -0.0330 0.0827 0.084 Uiso 1 1 calc R . .
C52 C -0.2152(8) 0.2073(4) 0.1319(4) 0.068(2) Uani 1 1 d . . .
H52A H -0.2968 0.1584 0.1047 0.102 Uiso 1 1 calc R . .
H52B H -0.1675 0.2289 0.0960 0.102 Uiso 1 1 calc R . .
H52C H -0.2389 0.2520 0.1546 0.102 Uiso 1 1 calc R . .
C53 C -0.1408(7) -0.0182(4) 0.2666(4) 0.068(2) Uani 1 1 d . . .
H53A H -0.2384 -0.0430 0.2444 0.102 Uiso 1 1 calc R . .
H53B H -0.1162 -0.0084 0.3225 0.102 Uiso 1 1 calc R . .
H53C H -0.1014 -0.0572 0.2495 0.102 Uiso 1 1 calc R . .
C54 C 0.0562(6) 0.2005(4) 0.4123(4) 0.0445(16) Uani 1 1 d . . .
C55 C 0.0498(7) 0.2055(4) 0.4929(4) 0.0500(17) Uani 1 1 d . . .
C56 C 0.1220(8) 0.2795(5) 0.5476(4) 0.073(2) Uani 1 1 d . . .
H56A H 0.1769 0.3281 0.5341 0.087 Uiso 1 1 calc R . .
C57 C 0.1146(10) 0.2830(7) 0.6226(5) 0.095(3) Uani 1 1 d . . .
H57A H 0.1666 0.3337 0.6593 0.114 Uiso 1 1 calc R . .
C58 C 0.0337(10) 0.2147(7) 0.6441(5) 0.088(3) Uani 1 1 d . . .
H58A H 0.0289 0.2180 0.6947 0.106 Uiso 1 1 calc R . .
C59 C -0.0403(10) 0.1412(6) 0.5903(5) 0.088(3) Uani 1 1 d . . .
H59A H -0.0983 0.0938 0.6035 0.105 Uiso 1 1 calc R . .
C60 C -0.0301(8) 0.1363(5) 0.5158(5) 0.074(2) Uani 1 1 d . . .
H60A H -0.0788 0.0845 0.4802 0.089 Uiso 1 1 calc R . .
C61 C -0.0899(8) 0.2819(5) 0.3868(4) 0.070(2) Uani 1 1 d . . .
H61A H -0.1037 0.2631 0.4337 0.106 Uiso 1 1 calc R . .
H61B H -0.1757 0.2611 0.3457 0.106 Uiso 1 1 calc R . .
H61C H -0.0525 0.3440 0.3958 0.106 Uiso 1 1 calc R . .
C62 C 0.2002(7) 0.1173(5) 0.4439(4) 0.064(2) Uani 1 1 d . . .
H62A H 0.1904 0.1309 0.4940 0.097 Uiso 1 1 calc R . .
H62B H 0.2944 0.1432 0.4469 0.097 Uiso 1 1 calc R . .
H62C H 0.1702 0.0556 0.4286 0.097 Uiso 1 1 calc R . .
Fe1 Fe -0.26534(10) 0.46805(7) 0.10128(6) 0.0554(3) Uani 1 1 d . . .
Fe2 Fe 0.37165(11) -0.30474(7) 0.25517(7) 0.0653(3) Uani 1 1 d . . .
Ru1 Ru 0.06292(6) 0.27215(3) 0.26599(3) 0.04512(17) Uani 1 1 d . . .
Ru2 Ru 0.10707(6) 0.13698(3) 0.27317(3) 0.04473(17) Uani 1 1 d . . .
C63 C 0.4664(10) -0.0470(7) 0.4559(6) 0.100 Uiso 0.934(8) 1 d P . .
C64 C 0.5567(10) 0.0245(7) 0.4175(6) 0.100 Uiso 0.934(8) 1 d P . .
C65 C 0.4013(10) -0.1011(7) 0.5186(6) 0.100 Uiso 0.934(8) 1 d P . .

loop_
_atom_site_aniso_label
_atom_site_aniso_U_11
_atom_site_aniso_U_22
_atom_site_aniso_U_33
_atom_site_aniso_U_23
_atom_site_aniso_U_13
_atom_site_aniso_U_12
N1 0.055(3) 0.033(3) 0.049(3) 0.005(2) 0.017(3) 0.018(3)
N2 0.046(3) 0.039(3) 0.059(4) 0.001(3) 0.016(3) 0.019(3)
N3 0.060(4) 0.035(3) 0.043(3) 0.006(2) 0.018(3) 0.021(3)
N4 0.058(4) 0.035(3) 0.046(3) 0.001(2) 0.015(3) 0.016(3)
N5 0.054(3) 0.040(3) 0.049(3) 0.010(3) 0.014(3) 0.021(3)
N6 0.045(3) 0.033(3) 0.051(3) 0.005(2) 0.011(3) 0.007(2)
N7 0.061(4) 0.043(3) 0.048(3) 0.013(3) 0.025(3) 0.030(3)
N8 0.052(3) 0.046(3) 0.047(3) 0.019(3) 0.019(3) 0.026(3)
C1 0.064(5) 0.049(4) 0.049(4) 0.011(3) 0.021(4) 0.030(4)
C2 0.064(5) 0.050(4) 0.056(4) 0.016(3) 0.023(4) 0.030(4)
C3 0.071(5) 0.062(5) 0.050(4) 0.016(3) 0.031(4) 0.037(4)
C4 0.077(6) 0.084(6) 0.065(5) 0.031(4) 0.039(4) 0.047(5)
C5 0.064(5) 0.117(8) 0.076(6) 0.038(5) 0.035(5) 0.055(6)
C6 0.099(7) 0.077(6) 0.069(5) 0.020(4) 0.033(5) 0.063(6)
C7 0.066(5) 0.061(5) 0.059(5) 0.009(4) 0.016(4) 0.036(4)
C8 0.088(7) 0.082(6) 0.063(5) 0.001(5) 0.027(5) 0.024(6)
C9 0.072(6) 0.130(9) 0.060(5) 0.016(6) 0.018(5) 0.047(7)
C10 0.098(7) 0.103(7) 0.067(5) 0.041(5) 0.038(5) 0.059(6)
C11 0.079(7) 0.113(8) 0.065(5) 0.021(5) 0.042(5) 0.024(6)
C12 0.098(7) 0.118(8) 0.063(5) 0.030(5) 0.044(5) 0.066(7)
C13 0.050(4) 0.057(5) 0.046(4) 0.007(3) 0.014(3) 0.024(4)
C14 0.062(5) 0.041(4) 0.074(5) 0.019(4) 0.035(4) 0.025(4)
C15 0.062(5) 0.047(4) 0.063(5) 0.017(3) 0.024(4) 0.030(4)
C16 0.059(5) 0.046(4) 0.076(5) 0.016(4) 0.028(4) 0.025(4)
C17 0.058(4) 0.041(4) 0.070(5) 0.017(4) 0.028(4) 0.027(3)
C18 0.081(6) 0.059(5) 0.091(6) 0.025(4) 0.038(5) 0.038(4)
C19 0.084(6) 0.051(5) 0.120(8) 0.040(5) 0.043(6) 0.034(4)
C20 0.093(7) 0.064(6) 0.096(7) 0.000(5) 0.022(6) 0.039(5)
C21 0.092(6) 0.050(5) 0.073(5) 0.009(4) 0.022(5) 0.036(4)
C22 0.083(8) 0.115(11) 0.186(17) -0.007(13) 0.057(12) 0.012(7)
C23 0.082(9) 0.19(2) 0.130(13) -0.005(13) -0.011(8) 0.044(11)
C24 0.077(8) 0.115(12) 0.29(2) 0.060(14) -0.025(13) 0.053(9)
C25 0.089(11) 0.29(3) 0.26(3) -0.14(2) 0.009(15) 0.115(17)
C26 0.089(10) 0.27(2) 0.185(19) 0.080(19) 0.084(12) 0.071(15)
C27 0.045(4) 0.041(4) 0.037(4) 0.006(3) 0.013(3) 0.013(3)
C28 0.056(5) 0.039(4) 0.051(4) 0.002(3) 0.014(4) 0.015(3)
C29 0.076(6) 0.066(5) 0.066(5) 0.007(4) 0.030(5) 0.008(5)
C30 0.091(8) 0.074(7) 0.121(9) -0.006(7) 0.055(7) -0.010(6)
C31 0.056(6) 0.095(9) 0.144(11) -0.039(8) 0.013(7) 0.017(6)
C32 0.093(8) 0.102(8) 0.079(7) 0.003(6) -0.014(6) 0.036(7)
C33 0.072(6) 0.068(6) 0.070(6) 0.014(4) 0.004(5) 0.010(5)
C34 0.074(5) 0.047(4) 0.073(5) -0.008(4) 0.021(4) 0.026(4)
C35 0.060(5) 0.051(4) 0.089(6) -0.007(4) 0.023(4) 0.021(4)
C36 0.047(4) 0.046(4) 0.036(4) 0.007(3) 0.011(3) 0.016(3)
C37 0.051(4) 0.040(4) 0.051(4) 0.007(3) 0.022(4) 0.016(3)
C38 0.067(5) 0.111(7) 0.051(5) 0.013(5) 0.010(4) 0.030(5)
C39 0.110(9) 0.139(10) 0.064(6) 0.028(6) 0.033(6) 0.036(7)
C40 0.165(12) 0.095(7) 0.068(7) 0.013(6) 0.070(8) 0.045(8)
C41 0.100(8) 0.109(8) 0.118(9) 0.027(7) 0.073(7) 0.047(6)
C42 0.069(6) 0.093(6) 0.063(5) 0.014(4) 0.027(5) 0.034(5)
C43 0.088(6) 0.040(4) 0.065(5) 0.017(3) 0.039(4) 0.023(4)
C44 0.093(6) 0.047(4) 0.051(4) -0.009(3) 0.015(4) 0.023(4)
C45 0.046(4) 0.042(4) 0.048(4) 0.005(3) 0.013(3) 0.018(3)
C46 0.049(4) 0.048(4) 0.064(5) 0.015(4) 0.020(4) 0.019(4)
C47 0.059(6) 0.078(6) 0.096(7) 0.000(5) 0.025(5) 0.014(5)
C48 0.057(6) 0.111(8) 0.133(9) 0.015(7) 0.041(6) 0.022(6)
C49 0.059(6) 0.078(7) 0.128(9) 0.018(6) 0.007(6) -0.002(5)
C50 0.079(7) 0.064(6) 0.108(8) -0.013(5) 0.007(6) 0.014(5)
C51 0.063(5) 0.055(5) 0.082(6) 0.002(4) 0.011(4) 0.021(4)
C52 0.079(5) 0.051(4) 0.061(5) 0.006(4) 0.002(4) 0.026(4)
C53 0.064(5) 0.040(4) 0.090(6) 0.023(4) 0.019(4) 0.007(4)
C54 0.051(4) 0.040(4) 0.044(4) 0.003(3) 0.018(3) 0.016(3)
C55 0.057(4) 0.050(4) 0.047(4) 0.015(3) 0.023(4) 0.018(4)
C56 0.086(6) 0.065(5) 0.063(5) 0.001(4) 0.037(5) 0.012(4)
C57 0.116(8) 0.102(8) 0.059(6) -0.007(5) 0.027(6) 0.037(6)
C58 0.108(8) 0.126(9) 0.059(6) 0.039(6) 0.045(6) 0.059(7)
C59 0.117(8) 0.083(7) 0.075(6) 0.030(5) 0.054(6) 0.027(6)
C60 0.093(6) 0.064(5) 0.066(5) 0.015(4) 0.034(5) 0.021(5)
C61 0.093(6) 0.088(6) 0.074(5) 0.040(4) 0.052(5) 0.063(5)
C62 0.075(5) 0.068(5) 0.062(5) 0.014(4) 0.022(4) 0.040(4)
Fe1 0.0606(7) 0.0656(7) 0.0540(6) 0.0189(5) 0.0240(5) 0.0341(6)
Fe2 0.0645(7) 0.0566(7) 0.0833(8) 0.0073(6) 0.0234(6) 0.0342(6)
Ru1 0.0556(4) 0.0368(3) 0.0501(3) 0.0101(2) 0.0196(3) 0.0228(3)
Ru2 0.0530(4) 0.0324(3) 0.0506(3) 0.0047(2) 0.0161(3) 0.0188(3)

loop_
_geom_bond_atom_site_label_1
_geom_bond_atom_site_label_2
_geom_bond_distance
_geom_bond_site_symmetry_2
_geom_bond_publ_flag
N1 C27 1.329(7) . ?
N1 C34 1.470(7) . ?
N1 Ru1 1.988(5) . ?
N2 C27 1.344(7) . ?
N2 C35 1.465(7) . ?
N2 Ru2 2.102(5) . ?
N3 C36 1.346(7) . ?
N3 C43 1.454(7) . ?
N3 Ru1 2.002(5) . ?
N4 C36 1.335(7) . ?
N4 C44 1.476(7) . ?
N4 Ru2 2.067(5) . ?
N5 C45 1.334(7) . ?
N5 C52 1.458(7) . ?
N5 Ru1 2.119(5) . ?
N6 C45 1.340(7) . ?
N6 C53 1.461(8) . ?
N6 Ru2 1.980(5) . ?
N7 C54 1.344(7) . ?
N7 C61 1.467(7) . ?
N7 Ru1 2.070(5) . ?
N8 C54 1.346(7) . ?
N8 C62 1.463(7) . ?
N8 Ru2 2.008(5) . ?
C1 C2 1.206(8) . ?
C1 Ru1 1.977(6) . ?
C2 C3 1.438(9) . ?
C3 C7 1.435(9) . ?
C3 C4 1.449(10) . ?
C3 Fe1 2.077(7) . ?
C4 C5 1.419(10) . ?
C4 Fe1 2.036(7) . ?
C5 C6 1.392(11) . ?
C5 Fe1 2.013(8) . ?
C6 C7 1.412(9) . ?
C6 Fe1 2.025(7) . ?
C7 Fe1 2.050(7) . ?
C8 C9 1.399(11) . ?
C8 C12 1.404(11) . ?
C8 Fe1 2.019(8) . ?
C9 C10 1.408(11) . ?
C9 Fe1 2.038(8) . ?
C10 C11 1.407(11) . ?
C10 Fe1 2.052(8) . ?
C11 C12 1.402(11) . ?
C11 Fe1 2.033(8) . ?
C12 Fe1 2.015(8) . ?
C13 C14 1.194(8) . ?
C13 Ru2 1.977(6) . ?
C14 C15 1.372(9) . ?
C15 C16 1.191(8) . ?
C16 C17 1.428(8) . ?
C17 C21 1.409(9) . ?
C17 C18 1.432(9) . ?
C17 Fe2 2.042(6) . ?
C18 C19 1.409(10) . ?
C18 Fe2 2.022(8) . ?
C19 C20 1.399(11) . ?
C19 Fe2 2.015(8) . ?
C20 C21 1.401(10) . ?
C20 Fe2 2.018(8) . ?
C21 Fe2 2.024(7) . ?
C22 C26 1.30(2) . ?
C22 C23 1.310(18) . ?
C22 Fe2 2.006(13) . ?
C23 C24 1.368(19) . ?
C23 Fe2 1.987(12) . ?
C24 C25 1.41(2) . ?
C24 Fe2 2.002(10) . ?
C25 C26 1.36(3) . ?
C25 Fe2 1.973(12) . ?
C26 Fe2 1.982(14) . ?
C27 C28 1.498(9) . ?
C28 C33 1.370(9) . ?
C28 C29 1.381(10) . ?
C29 C30 1.386(12) . ?
C30 C31 1.334(14) . ?
C31 C32 1.357(14) . ?
C32 C33 1.384(12) . ?
C36 C37 1.499(8) . ?
C37 C38 1.365(9) . ?
C37 C42 1.385(9) . ?
C38 C39 1.369(11) . ?
C39 C40 1.333(13) . ?
C40 C41 1.358(13) . ?
C41 C42 1.370(11) . ?
C45 C46 1.489(9) . ?
C46 C51 1.356(9) . ?
C46 C47 1.377(9) . ?
C47 C48 1.391(11) . ?
C48 C49 1.352(12) . ?
C49 C50 1.355(12) . ?
C50 C51 1.383(11) . ?
C54 C55 1.476(8) . ?
C55 C56 1.364(9) . ?
C55 C60 1.369(9) . ?
C56 C57 1.380(10) . ?
C57 C58 1.351(12) . ?
C58 C59 1.353(11) . ?
C59 C60 1.380(10) . ?
Ru1 Ru2 2.4538(7) . ?
C63 C64 1.613(14) . ?
C63 C65 1.669(14) . ?
C63 C63 1.936(19) 2_656 ?
C64 C65 1.505(13) 2_656 ?
C65 C64 1.505(13) 2_656 ?
